data_2235979
loop_
_publ_author_name
'Kumar, Sharatha'
'Foro, Sabine'
'Gowda, B. Thimme'

_publ_section_title
;
 3-Acetyl-1-(2,6-dichlorophenyl)thiourea
;
_journal_coeditor_code SJ5247
_journal_issue 8
_journal_name_full 'Acta Crystallographica Section E'
_journal_page_first o2307
_journal_paper_doi 10.1107/S160053681202925X
_journal_volume 68
_journal_year 2012
_chemical_formula_iupac 'C9 H8 Cl2 N2 O S'
_chemical_formula_moiety 'C9 H8 Cl2 N2 O S'
_chemical_formula_sum 'C9 H8 Cl2 N2 O S'
_chemical_formula_weight 263.13
_chemical_name_systematic
;
3-Acetyl-1-(2,6-dichlorophenyl)thiourea
;
_space_group_IT_number 2
_symmetry_cell_setting triclinic
_symmetry_space_group_name_Hall '-P 1'
_symmetry_space_group_name_H-M 'P -1'
_atom_sites_solution_hydrogens geom
_atom_sites_solution_primary direct
_atom_sites_solution_secondary difmap
_audit_creation_method SHELXL-97
_cell_angle_alpha 88.050(10)
_cell_angle_beta 76.390(10)
_cell_angle_gamma 66.570(10)
_cell_formula_units_Z 2
_cell_length_a 7.7290(10)
_cell_length_b 8.0470(10)
_cell_length_c 10.0150(10)
_cell_measurement_reflns_used 2085
_cell_measurement_temperature 293(2)
_cell_measurement_theta_max 27.65
_cell_measurement_theta_min 2.76
_cell_volume 554.24(12)
_computing_cell_refinement
;
CrysAlis CCD (Oxford Diffraction, 2009)
;
_computing_data_collection
;
CrysAlis CCD (Oxford Diffraction, 2009)
;
_computing_data_reduction
;
CrysAlis RED (Oxford Diffraction, 2009)
;
_computing_molecular_graphics 'PLATON (Spek, 2009)'
_computing_publication_material 'SHELXL97 (Sheldrick, 2008)'
_computing_structure_refinement 'SHELXL97 (Sheldrick, 2008)'
_computing_structure_solution 'SHELXS97 (Sheldrick, 2008)'
_diffrn_ambient_temperature 293(2)
_diffrn_measured_fraction_theta_full 0.988
_diffrn_measured_fraction_theta_max 0.988
_diffrn_measurement_device_type
;
Oxford Diffraction Xcalibur diffractometer with a Sapphire CCD detector
;
_diffrn_measurement_method
;
Rotation method data acquisition using omega and phi scans.
;
_diffrn_radiation_monochromator graphite
_diffrn_radiation_source 'fine-focus sealed tube'
_diffrn_radiation_type MoK\a
_diffrn_radiation_wavelength 0.71073
_diffrn_reflns_av_R_equivalents 0.0130
_diffrn_reflns_av_sigmaI/netI 0.0208
_diffrn_reflns_limit_h_max 9
_diffrn_reflns_limit_h_min -9
_diffrn_reflns_limit_k_max 9
_diffrn_reflns_limit_k_min -10
_diffrn_reflns_limit_l_max 12
_diffrn_reflns_limit_l_min -7
_diffrn_reflns_number 3638
_diffrn_reflns_theta_full 26.37
_diffrn_reflns_theta_max 26.37
_diffrn_reflns_theta_min 2.76
_diffrn_standards_number 0
_exptl_absorpt_coefficient_mu 0.746
_exptl_absorpt_correction_T_max 0.9708
_exptl_absorpt_correction_T_min 0.7348
_exptl_absorpt_correction_type multi-scan
_exptl_absorpt_process_details
;
(CrysAlis RED; Oxford Diffraction, 2009)
;
_exptl_crystal_colour 'dark yellow'
_exptl_crystal_density_diffrn 1.577
_exptl_crystal_density_method 'not measured'
_exptl_crystal_description plate
_exptl_crystal_F_000 268
_exptl_crystal_size_max 0.44
_exptl_crystal_size_mid 0.44
_exptl_crystal_size_min 0.04
_refine_diff_density_max 0.303
_refine_diff_density_min -0.365
_refine_ls_extinction_method none
_refine_ls_goodness_of_fit_ref 1.086
_refine_ls_hydrogen_treatment mixed
_refine_ls_matrix_type full
_refine_ls_number_parameters 143
_refine_ls_number_reflns 2232
_refine_ls_number_restraints 3
_refine_ls_restrained_S_all 1.087
_refine_ls_R_factor_all 0.0445
_refine_ls_R_factor_gt 0.0366
_refine_ls_shift/su_max 0.005
_refine_ls_shift/su_mean 0.000
_refine_ls_structure_factor_coef Fsqd
_refine_ls_weighting_details 'calc w=1/[\s^2^(Fo^2^)+(0.0423P)^2^+0.2588P] where P=(Fo^2^+2Fc^2^)/3'
_refine_ls_weighting_scheme calc
_refine_ls_wR_factor_gt 0.0893
_refine_ls_wR_factor_ref 0.0947
_reflns_number_gt 1930
_reflns_number_total 2232
_reflns_threshold_expression I>2\s(I)
_cod_data_source_file sj5247.cif
_cod_data_source_block I
_cod_original_cell_volume 554.24(11)
_cod_database_code 2235979
_cod_database_fobs_code 2235979

loop_
_symmetry_equiv_pos_as_xyz
'x, y, z'
'-x, -y, -z'

loop_
_atom_site_type_symbol
_atom_site_label
_atom_site_fract_x
_atom_site_fract_y
_atom_site_fract_z
_atom_site_U_iso_or_equiv
_atom_site_adp_type
_atom_site_calc_flag
_atom_site_refinement_flags
_atom_site_occupancy
_atom_site_symmetry_multiplicity
C C1 0.0838(3) 0.5813(3) 0.14414(19) 0.0322(4) Uani d . 1 1
C C2 0.2043(3) 0.5857(3) 0.0189(2) 0.0359(5) Uani d . 1 1
C C3 0.3407(3) 0.4272(3) -0.0553(2) 0.0447(6) Uani d . 1 1
H H3 0.4218 0.4319 -0.1389 0.054 Uiso calc R 1 1
C C4 0.3548(3) 0.2629(3) -0.0042(3) 0.0488(6) Uani d . 1 1
H H4 0.4466 0.1563 -0.0537 0.059 Uiso calc R 1 1
C C5 0.2355(4) 0.2534(3) 0.1192(3) 0.0465(6) Uani d . 1 1
H H5 0.2449 0.1416 0.1525 0.056 Uiso calc R 1 1
C C6 0.1012(3) 0.4131(3) 0.1927(2) 0.0374(5) Uani d . 1 1
C C7 -0.0252(3) 0.8408(3) 0.30587(19) 0.0300(4) Uani d U 1 1
C C8 -0.3676(3) 1.0659(3) 0.3506(2) 0.0356(5) Uani d . 1 1
C C9 -0.4980(3) 1.2494(3) 0.4221(3) 0.0524(6) Uani d . 1 1
H H9A -0.4576 1.3397 0.3769 0.079 Uiso calc R 1 1
H H9B -0.4901 1.2490 0.5164 0.079 Uiso calc R 1 1
H H9C -0.6296 1.2768 0.4187 0.079 Uiso calc R 1 1
N N1 -0.0603(2) 0.7439(2) 0.21891(17) 0.0342(4) Uani d D 1 1
H H1N -0.175(3) 0.782(3) 0.210(2) 0.041 Uiso d D 1 1
N N2 -0.1818(2) 0.9960(2) 0.36945(17) 0.0349(4) Uani d D 1 1
H H2N -0.156(3) 1.053(3) 0.426(2) 0.042 Uiso d D 1 1
O O1 -0.4216(2) 0.9862(2) 0.28007(18) 0.0530(5) Uani d . 1 1
Cl Cl1 0.18527(10) 0.79226(8) -0.04530(6) 0.05449(19) Uani d . 1 1
Cl Cl2 -0.04629(11) 0.40151(9) 0.34891(6) 0.0607(2) Uani d . 1 1
S S1 0.19132(8) 0.78798(8) 0.33840(6) 0.04599(18) Uani d U 1 1

loop_
_atom_site_aniso_label
_atom_site_aniso_U_11
_atom_site_aniso_U_22
_atom_site_aniso_U_33
_atom_site_aniso_U_12
_atom_site_aniso_U_13
_atom_site_aniso_U_23
C1 0.0283(9) 0.0309(10) 0.0335(10) -0.0061(8) -0.0087(8) -0.0104(8)
C2 0.0328(10) 0.0362(11) 0.0355(10) -0.0091(9) -0.0099(8) -0.0045(8)
C3 0.0327(11) 0.0510(14) 0.0374(11) -0.0048(10) -0.0038(9) -0.0144(10)
C4 0.0393(12) 0.0385(13) 0.0534(14) 0.0040(10) -0.0152(11) -0.0198(11)
C5 0.0501(13) 0.0290(11) 0.0562(14) -0.0061(10) -0.0214(11) -0.0052(10)
C6 0.0375(11) 0.0367(11) 0.0378(11) -0.0129(9) -0.0110(9) -0.0062(9)
C7 0.0291(8) 0.0289(10) 0.0276(9) -0.0089(8) -0.0025(7) -0.0048(8)
C8 0.0324(10) 0.0336(11) 0.0340(10) -0.0077(9) -0.0045(8) -0.0046(8)
C9 0.0411(13) 0.0410(13) 0.0574(15) 0.0012(10) -0.0084(11) -0.0153(11)
N1 0.0258(8) 0.0321(9) 0.0393(9) -0.0054(7) -0.0070(7) -0.0125(7)
N2 0.0315(9) 0.0324(9) 0.0353(9) -0.0067(7) -0.0066(7) -0.0131(7)
O1 0.0351(8) 0.0514(10) 0.0654(11) -0.0058(7) -0.0162(8) -0.0201(8)
Cl1 0.0596(4) 0.0476(4) 0.0521(4) -0.0206(3) -0.0080(3) 0.0075(3)
Cl2 0.0744(5) 0.0573(4) 0.0485(4) -0.0325(3) -0.0004(3) 0.0009(3)
S1 0.0299(3) 0.0539(4) 0.0455(3) -0.0060(2) -0.0090(2) -0.0226(3)

loop_
_atom_type_symbol
_atom_type_description
_atom_type_scat_dispersion_real
_atom_type_scat_dispersion_imag
_atom_type_scat_source
C C 0.0033 0.0016 'International Tables Vol C Tables 4.2.6.8 and 6.1.1.4'
H H 0.0000 0.0000 'International Tables Vol C Tables 4.2.6.8 and 6.1.1.4'
N N 0.0061 0.0033 'International Tables Vol C Tables 4.2.6.8 and 6.1.1.4'
O O 0.0106 0.0060 'International Tables Vol C Tables 4.2.6.8 and 6.1.1.4'
Cl Cl 0.1484 0.1585 'International Tables Vol C Tables 4.2.6.8 and 6.1.1.4'
S S 0.1246 0.1234 'International Tables Vol C Tables 4.2.6.8 and 6.1.1.4'

loop_
_geom_angle_atom_site_label_1
_geom_angle_atom_site_label_2
_geom_angle_atom_site_label_3
_geom_angle
C2 C1 C6 118.15(18)
C2 C1 N1 121.29(19)
C6 C1 N1 120.50(18)
C1 C2 C3 121.2(2)
C1 C2 Cl1 119.41(15)
C3 C2 Cl1 119.43(18)
C4 C3 C2 119.3(2)
C4 C3 H3 120.4
C2 C3 H3 120.4
C3 C4 C5 121.1(2)
C3 C4 H4 119.4
C5 C4 H4 119.4
C4 C5 C6 118.8(2)
C4 C5 H5 120.6
C6 C5 H5 120.6
C5 C6 C1 121.4(2)
C5 C6 Cl2 118.92(18)
C1 C6 Cl2 119.64(15)
N1 C7 N2 115.94(17)
N1 C7 S1 124.10(15)
N2 C7 S1 119.95(14)
O1 C8 N2 122.41(18)
O1 C8 C9 122.4(2)
N2 C8 C9 115.21(18)
C8 C9 H9A 109.5
C8 C9 H9B 109.5
H9A C9 H9B 109.5
C8 C9 H9C 109.5
H9A C9 H9C 109.5
H9B C9 H9C 109.5
C7 N1 C1 123.48(17)
C7 N1 H1N 116.3(16)
C1 N1 H1N 120.3(16)
C8 N2 C7 128.23(17)
C8 N2 H2N 117.7(16)
C7 N2 H2N 114.0(16)

loop_
_geom_bond_atom_site_label_1
_geom_bond_atom_site_label_2
_geom_bond_distance
C1 C2 1.384(3)
C1 C6 1.388(3)
C1 N1 1.424(2)
C2 C3 1.384(3)
C2 Cl1 1.725(2)
C3 C4 1.374(4)
C3 H3 0.9300
C4 C5 1.377(4)
C4 H4 0.9300
C5 C6 1.384(3)
C5 H5 0.9300
C6 Cl2 1.730(2)
C7 N1 1.329(2)
C7 N2 1.385(2)
C7 S1 1.664(2)
C8 O1 1.211(2)
C8 N2 1.376(3)
C8 C9 1.503(3)
C9 H9A 0.9600
C9 H9B 0.9600
C9 H9C 0.9600
N1 H1N 0.836(16)
N2 H2N 0.845(16)

loop_
_geom_hbond_atom_site_label_D
_geom_hbond_atom_site_label_H
_geom_hbond_atom_site_label_A
_geom_hbond_site_symmetry_A
_geom_hbond_distance_DH
_geom_hbond_distance_HA
_geom_hbond_distance_DA
_geom_hbond_angle_DHA
N1 H1N O1 . 0.836(16) 1.94(2) 2.631(2) 139(2)
N2 H2N S1 2_576 0.845(16) 2.628(17) 3.4252(17) 158(2)

loop_
_geom_torsion_atom_site_label_1
_geom_torsion_atom_site_label_2
_geom_torsion_atom_site_label_3
_geom_torsion_atom_site_label_4
_geom_torsion
C6 C1 C2 C3 -1.0(3)
N1 C1 C2 C3 -178.23(18)
C6 C1 C2 Cl1 179.45(15)
N1 C1 C2 Cl1 2.2(3)
C1 C2 C3 C4 0.7(3)
Cl1 C2 C3 C4 -179.70(17)
C2 C3 C4 C5 0.2(3)
C3 C4 C5 C6 -0.8(3)
C4 C5 C6 C1 0.5(3)
C4 C5 C6 Cl2 -179.01(17)
C2 C1 C6 C5 0.3(3)
N1 C1 C6 C5 177.63(19)
C2 C1 C6 Cl2 179.87(15)
N1 C1 C6 Cl2 -2.8(3)
N2 C7 N1 C1 179.64(19)
S1 C7 N1 C1 0.7(3)
C2 C1 N1 C7 -86.2(3)
C6 C1 N1 C7 96.6(2)
O1 C8 N2 C7 6.5(4)
C9 C8 N2 C7 -172.7(2)
N1 C7 N2 C8 -2.4(3)
S1 C7 N2 C8 176.56(17)

loop_
_cod_related_entry_id
_cod_related_entry_database
_cod_related_entry_code
1 ChemSpider 15188561
